data_4078441
loop_
_publ_author_name
'Zirakzadeh, Afrooz'
'Schuecker, Raffael'
'Gorgas, Nikolaus'
'Mereiter, Kurt'
'Spindler, Felix'
'Weissensteiner, Walter'

_publ_section_title
;
 Ruthenium Complexes of Phosphino-Substituted Ferrocenyloxazolines in the
 Asymmetric Hydrogenation and Transfer Hydrogenation of Ketones: A
 Comparison
;
_journal_issue 11
_journal_name_full Organometallics
_journal_page_first 4241
_journal_paper_doi 10.1021/om300188g
_journal_volume 31
_journal_year 2012
_chemical_absolute_configuration rmad
_chemical_formula_moiety 'C18 H23 Fe N O2'
_chemical_formula_sum 'C18 H23 Fe N O2'
_chemical_formula_weight 341.22
_chemical_name_common 'SSR26-1596   (S,S~Ox~,R~Fc~)-26'
_chemical_name_systematic
; 
(S,S~Ox~,S~Fc~)-2-[4,5-Dihydro-4-(1-methylethyl)oxazol-2-yl)-1-
[1-(hydroxy)ethyl]-ferrocene, (S,S~Ox~,S~Fc~)-26
;
_space_group_IT_number 19
_symmetry_cell_setting orthorhombic
_symmetry_space_group_name_Hall 'P 2ac 2ab'
_symmetry_space_group_name_H-M 'P 21 21 21'
_atom_sites_solution_hydrogens geom
_atom_sites_solution_primary direct
_atom_sites_solution_secondary difmap
_audit_creation_method SHELXL-97
_cell_angle_alpha 90.00
_cell_angle_beta 90.00
_cell_angle_gamma 90.00
_cell_formula_units_Z 4
_cell_length_a 9.8793(3)
_cell_length_b 12.7041(4)
_cell_length_c 12.8138(4)
_cell_measurement_reflns_used 9795
_cell_measurement_temperature 100(2)
_cell_measurement_theta_max 29.91
_cell_measurement_theta_min 2.26
_cell_volume 1608.23(9)
_computing_cell_refinement 'Bruker SAINT'
_computing_data_collection 'Bruker APEX2'
_computing_data_reduction 'Bruker SAINT'
_computing_molecular_graphics 'Bruker SHELXTL'
_computing_publication_material 'Bruker SHELXTL'
_computing_structure_refinement 'SHELXL-97 (Sheldrick, 2008)'
_computing_structure_solution 'SHELXS-97 (Sheldrick, 2008)'
_diffrn_ambient_temperature 100(2)
_diffrn_measured_fraction_theta_full 0.957
_diffrn_measured_fraction_theta_max 0.957
_diffrn_measurement_device_type 'Bruker APEX-II CCD'
_diffrn_measurement_method '\f and \w scans'
_diffrn_radiation_monochromator graphite
_diffrn_radiation_source 'fine-focus sealed tube'
_diffrn_radiation_type MoK\a
_diffrn_radiation_wavelength 0.71073
_diffrn_reflns_av_R_equivalents 0.0688
_diffrn_reflns_av_sigmaI/netI 0.0280
_diffrn_reflns_limit_h_max 13
_diffrn_reflns_limit_h_min -13
_diffrn_reflns_limit_k_max 17
_diffrn_reflns_limit_k_min -17
_diffrn_reflns_limit_l_max 16
_diffrn_reflns_limit_l_min -16
_diffrn_reflns_number 55009
_diffrn_reflns_theta_full 30.00
_diffrn_reflns_theta_max 30.00
_diffrn_reflns_theta_min 2.26
_exptl_absorpt_coefficient_mu 0.944
_exptl_absorpt_correction_T_max 0.96
_exptl_absorpt_correction_T_min 0.60
_exptl_absorpt_correction_type gaussian
_exptl_absorpt_process_details 'program XPREP'
_exptl_crystal_colour yellow
_exptl_crystal_density_diffrn 1.409
_exptl_crystal_density_method 'not measured'
_exptl_crystal_description plate
_exptl_crystal_F_000 720
_exptl_crystal_size_max 0.45
_exptl_crystal_size_mid 0.25
_exptl_crystal_size_min 0.04
_refine_diff_density_max 0.590
_refine_diff_density_min -0.426
_refine_diff_density_rms 0.055
_refine_ls_abs_structure_details 'Flack H D (1983), Acta Cryst. A39, 876-881; 1953 Friedel pairs'
_refine_ls_abs_structure_Flack -0.012(11)
_refine_ls_extinction_method none
_refine_ls_goodness_of_fit_ref 0.998
_refine_ls_hydrogen_treatment constr
_refine_ls_matrix_type full
_refine_ls_number_parameters 203
_refine_ls_number_reflns 4490
_refine_ls_number_restraints 0
_refine_ls_restrained_S_all 0.998
_refine_ls_R_factor_all 0.0311
_refine_ls_R_factor_gt 0.0266
_refine_ls_shift/su_max 0.001
_refine_ls_shift/su_mean 0.000
_refine_ls_structure_factor_coef Fsqd
_refine_ls_weighting_details 'calc w=1/[\s^2^(Fo^2^)+(0.0461P)^2^+0.0000P] where P=(Fo^2^+2Fc^2^)/3'
_refine_ls_weighting_scheme calc
_refine_ls_wR_factor_gt 0.0655
_refine_ls_wR_factor_ref 0.0675
_reflns_number_gt 4085
_reflns_number_total 4490
_reflns_threshold_expression >2sigma(I)
_cod_data_source_file om300188g_si_002.cif
_cod_data_source_block SSR26-1596
_cod_depositor_comments
;
The following automatic conversions were performed:

'_symmetry_cell_setting' value 'Orthorhombic' changed to
'orthorhombic' according to
/home/saulius/struct/CIF-dictionaries/cif_core.dic dictionary named
'cif_core.dic' version 2.4.1 from
2010-06-29.

'_exptl_absorpt_correction_type' value 'Gaussian'
changed to 'gaussian' according to
/home/saulius/struct/CIF-dictionaries/cif_core.dic dictionary named
'cif_core.dic' version 2.4.1 from 2010-06-29.

Automatic conversion script
Id: cif_fix_values 1891 2012-01-12 08:04:46Z andrius 
;
_cod_original_sg_symbol_H-M P2(1)2(1)2(1)
_cod_database_code 4078441

loop_
_symmetry_equiv_pos_as_xyz
'x, y, z'
'-x+1/2, -y, z+1/2'
'-x, y+1/2, -z+1/2'
'x+1/2, -y+1/2, -z'

loop_
_atom_site_label
_atom_site_type_symbol
_atom_site_fract_x
_atom_site_fract_y
_atom_site_fract_z
_atom_site_U_iso_or_equiv
_atom_site_adp_type
_atom_site_occupancy
_atom_site_symmetry_multiplicity
_atom_site_calc_flag
_atom_site_refinement_flags
Fe1 Fe 0.668186(17) 0.247972(16) 0.262754(14) 0.01580(6) Uani 1 1 d .
O1 O 0.48953(10) 0.06225(8) 0.01349(9) 0.0207(2) Uani 1 1 d .
H1 H 0.4152 0.0924 0.0245 0.031 Uiso 1 1 calc R
O2 O 0.32835(10) 0.35838(8) 0.18759(9) 0.0226(2) Uani 1 1 d .
N1 N 0.31171(11) 0.19369(9) 0.12153(11) 0.0178(2) Uani 1 1 d .
C1 C 0.61987(14) 0.18131(12) 0.12245(12) 0.0159(3) Uani 1 1 d .
C2 C 0.53486(13) 0.27075(10) 0.14393(12) 0.0163(3) Uani 1 1 d .
C3 C 0.61924(14) 0.36163(12) 0.15606(13) 0.0181(3) Uani 1 1 d .
H3 H 0.5894 0.4311 0.1712 0.022 Uiso 1 1 calc R
C4 C 0.75582(14) 0.32912(13) 0.14137(13) 0.0202(3) Uani 1 1 d .
H4 H 0.8334 0.3732 0.1452 0.024 Uiso 1 1 calc R
C5 C 0.75609(14) 0.21967(12) 0.12002(12) 0.0183(3) Uani 1 1 d .
H5 H 0.8342 0.1783 0.1063 0.022 Uiso 1 1 calc R
C6 C 0.63359(15) 0.13532(13) 0.37428(13) 0.0224(3) Uani 1 1 d .
H6 H 0.5975 0.0670 0.3627 0.027 Uiso 1 1 calc R
C7 C 0.55820(15) 0.22796(12) 0.39655(13) 0.0235(4) Uani 1 1 d .
H7 H 0.4625 0.2321 0.4027 0.028 Uiso 1 1 calc R
C8 C 0.64956(16) 0.31308(13) 0.40807(13) 0.0249(3) Uani 1 1 d .
H8 H 0.6260 0.3840 0.4228 0.030 Uiso 1 1 calc R
C9 C 0.78298(15) 0.27337(12) 0.39372(13) 0.0224(3) Uani 1 1 d .
H9 H 0.8642 0.3132 0.3977 0.027 Uiso 1 1 calc R
C10 C 0.77368(15) 0.16364(13) 0.37244(14) 0.0224(3) Uani 1 1 d .
H10 H 0.8474 0.1175 0.3593 0.027 Uiso 1 1 calc R
C11 C 0.57260(14) 0.06904(11) 0.10537(12) 0.0184(3) Uani 1 1 d .
H11 H 0.5182 0.0462 0.1672 0.022 Uiso 1 1 calc R
C12 C 0.69011(15) -0.00572(13) 0.09145(14) 0.0254(3) Uani 1 1 d .
H12A H 0.6557 -0.0773 0.0811 0.038 Uiso 1 1 calc R
H12B H 0.7475 -0.0039 0.1538 0.038 Uiso 1 1 calc R
H12C H 0.7433 0.0155 0.0304 0.038 Uiso 1 1 calc R
C13 C 0.38743(13) 0.26916(10) 0.15040(12) 0.0170(3) Uani 1 1 d .
C14 C 0.17016(13) 0.22524(10) 0.14288(12) 0.0179(3) Uani 1 1 d .
H14 H 0.1186 0.2259 0.0757 0.021 Uiso 1 1 calc R
C15 C 0.18305(14) 0.33874(12) 0.18337(14) 0.0222(3) Uani 1 1 d .
H15A H 0.1381 0.3888 0.1353 0.027 Uiso 1 1 calc R
H15B H 0.1419 0.3456 0.2535 0.027 Uiso 1 1 calc R
C16 C 0.10149(13) 0.14853(12) 0.21847(13) 0.0200(3) Uani 1 1 d .
H16 H 0.0095 0.1770 0.2347 0.024 Uiso 1 1 calc R
C17 C 0.08273(17) 0.04133(13) 0.16652(15) 0.0291(4) Uani 1 1 d .
H17A H 0.1716 0.0105 0.1516 0.044 Uiso 1 1 calc R
H17B H 0.0324 0.0500 0.1012 0.044 Uiso 1 1 calc R
H17C H 0.0323 -0.0053 0.2134 0.044 Uiso 1 1 calc R
C18 C 0.17787(17) 0.13746(14) 0.32142(14) 0.0286(4) Uani 1 1 d .
H18A H 0.2678 0.1078 0.3081 0.043 Uiso 1 1 calc R
H18B H 0.1275 0.0907 0.3682 0.043 Uiso 1 1 calc R
H18C H 0.1874 0.2068 0.3540 0.043 Uiso 1 1 calc R

loop_
_atom_site_aniso_label
_atom_site_aniso_U_11
_atom_site_aniso_U_22
_atom_site_aniso_U_33
_atom_site_aniso_U_23
_atom_site_aniso_U_13
_atom_site_aniso_U_12
Fe1 0.01266(8) 0.02151(9) 0.01324(11) 0.00092(9) -0.00042(6) -0.00065(8)
O1 0.0154(5) 0.0286(5) 0.0182(6) -0.0041(4) -0.0022(4) 0.0011(4)
O2 0.0137(4) 0.0200(5) 0.0342(7) -0.0019(4) 0.0006(4) 0.0019(4)
N1 0.0116(5) 0.0242(6) 0.0176(7) -0.0012(5) 0.0011(4) 0.0009(4)
C1 0.0146(6) 0.0223(6) 0.0107(8) 0.0013(5) 0.0003(5) 0.0015(5)
C2 0.0147(5) 0.0203(7) 0.0138(8) 0.0014(5) -0.0008(5) -0.0004(5)
C3 0.0171(6) 0.0202(7) 0.0170(9) 0.0016(6) 0.0000(5) -0.0017(5)
C4 0.0169(7) 0.0278(8) 0.0160(9) 0.0026(6) 0.0005(5) -0.0031(5)
C5 0.0127(6) 0.0269(7) 0.0153(8) 0.0012(5) 0.0008(5) -0.0004(5)
C6 0.0223(7) 0.0296(8) 0.0151(8) 0.0042(6) 0.0002(5) -0.0035(6)
C7 0.0193(6) 0.0362(10) 0.0150(9) 0.0027(6) 0.0020(5) 0.0007(6)
C8 0.0303(8) 0.0297(8) 0.0147(9) -0.0011(6) -0.0008(6) 0.0031(6)
C9 0.0212(6) 0.0276(9) 0.0185(9) 0.0035(6) -0.0058(5) -0.0053(5)
C10 0.0199(7) 0.0294(8) 0.0178(9) 0.0053(6) -0.0010(6) 0.0021(5)
C11 0.0162(6) 0.0227(7) 0.0161(8) -0.0006(5) -0.0007(5) 0.0011(5)
C12 0.0234(7) 0.0256(7) 0.0273(10) -0.0037(6) -0.0032(6) 0.0047(6)
C13 0.0153(5) 0.0227(8) 0.0132(8) 0.0034(5) 0.0003(4) 0.0025(5)
C14 0.0109(5) 0.0265(7) 0.0162(8) 0.0013(5) -0.0007(5) 0.0020(5)
C15 0.0141(6) 0.0245(7) 0.0281(9) 0.0009(6) 0.0000(6) 0.0040(5)
C16 0.0133(6) 0.0272(7) 0.0195(9) 0.0028(6) 0.0013(5) 0.0006(5)
C17 0.0221(7) 0.0276(8) 0.0375(12) 0.0007(7) -0.0002(7) -0.0034(6)
C18 0.0266(8) 0.0371(8) 0.0221(10) 0.0101(7) -0.0005(7) 0.0004(7)

loop_
_atom_type_symbol
_atom_type_description
_atom_type_scat_dispersion_real
_atom_type_scat_dispersion_imag
_atom_type_scat_source
C C 0.0033 0.0016 'International Tables Vol C Tables 4.2.6.8 and 6.1.1.4'
H H 0.0000 0.0000 'International Tables Vol C Tables 4.2.6.8 and 6.1.1.4'
N N 0.0061 0.0033 'International Tables Vol C Tables 4.2.6.8 and 6.1.1.4'
O O 0.0106 0.0060 'International Tables Vol C Tables 4.2.6.8 and 6.1.1.4'
Fe Fe 0.3463 0.8444 'International Tables Vol C Tables 4.2.6.8 and 6.1.1.4'

loop_
_geom_angle_atom_site_label_1
_geom_angle_atom_site_label_2
_geom_angle_atom_site_label_3
_geom_angle
C2 Fe1 C1 41.34(6)
C2 Fe1 C7 107.52(6)
C1 Fe1 C7 124.17(6)
C2 Fe1 C8 124.44(6)
C1 Fe1 C8 161.29(6)
C7 Fe1 C8 40.50(6)
C2 Fe1 C3 41.10(5)
C1 Fe1 C3 69.48(7)
C7 Fe1 C3 121.47(6)
C8 Fe1 C3 107.55(7)
C2 Fe1 C9 161.48(6)
C1 Fe1 C9 156.07(6)
C7 Fe1 C9 68.13(7)
C8 Fe1 C9 40.66(6)
C3 Fe1 C9 124.49(6)
C2 Fe1 C6 120.86(6)
C1 Fe1 C6 106.55(7)
C7 Fe1 C6 40.61(6)
C8 Fe1 C6 68.47(7)
C3 Fe1 C6 156.69(6)
C9 Fe1 C6 68.40(6)
C2 Fe1 C10 156.36(6)
C1 Fe1 C10 120.32(7)
C7 Fe1 C10 68.33(6)
C8 Fe1 C10 68.49(7)
C3 Fe1 C10 161.11(6)
C9 Fe1 C10 40.60(7)
C6 Fe1 C10 40.80(6)
C2 Fe1 C5 68.44(6)
C1 Fe1 C5 40.87(5)
C7 Fe1 C5 161.44(6)
C8 Fe1 C5 156.67(6)
C3 Fe1 C5 68.22(6)
C9 Fe1 C5 121.45(6)
C6 Fe1 C5 124.61(7)
C10 Fe1 C5 107.67(7)
C2 Fe1 C4 68.61(6)
C1 Fe1 C4 68.95(6)
C7 Fe1 C4 156.86(6)
C8 Fe1 C4 121.56(7)
C3 Fe1 C4 40.60(6)
C9 Fe1 C4 107.88(6)
C6 Fe1 C4 161.19(6)
C10 Fe1 C4 124.46(6)
C5 Fe1 C4 40.30(7)
C11 O1 H1 109.5
C13 O2 C15 105.46(11)
C13 N1 C14 107.33(11)
C5 C1 C2 106.50(12)
C5 C1 C11 127.33(12)
C2 C1 C11 126.17(12)
C5 C1 Fe1 70.04(9)
C2 C1 Fe1 68.96(8)
C11 C1 Fe1 126.05(11)
C3 C2 C1 108.51(12)
C3 C2 C13 125.87(12)
C1 C2 C13 125.62(12)
C3 C2 Fe1 69.92(8)
C1 C2 Fe1 69.70(8)
C13 C2 Fe1 127.01(11)
C4 C3 C2 107.66(13)
C4 C3 Fe1 70.10(9)
C2 C3 Fe1 68.98(8)
C4 C3 H3 126.2
C2 C3 H3 126.2
Fe1 C3 H3 126.3
C5 C4 C3 108.18(13)
C5 C4 Fe1 69.82(9)
C3 C4 Fe1 69.30(9)
C5 C4 H4 125.9
C3 C4 H4 125.9
Fe1 C4 H4 126.5
C4 C5 C1 109.15(13)
C4 C5 Fe1 69.88(10)
C1 C5 Fe1 69.10(9)
C4 C5 H5 125.4
C1 C5 H5 125.4
Fe1 C5 H5 127.2
C7 C6 C10 107.58(14)
C7 C6 Fe1 69.48(9)
C10 C6 Fe1 69.62(9)
C7 C6 H6 126.2
C10 C6 H6 126.2
Fe1 C6 H6 126.3
C8 C7 C6 108.61(13)
C8 C7 Fe1 69.76(9)
C6 C7 Fe1 69.90(9)
C8 C7 H7 125.7
C6 C7 H7 125.7
Fe1 C7 H7 126.2
C7 C8 C9 107.82(14)
C7 C8 Fe1 69.74(9)
C9 C8 Fe1 69.86(9)
C7 C8 H8 126.1
C9 C8 H8 126.1
Fe1 C8 H8 125.9
C8 C9 C10 108.19(13)
C8 C9 Fe1 69.48(9)
C10 C9 Fe1 69.73(9)
C8 C9 H9 125.9
C10 C9 H9 125.9
Fe1 C9 H9 126.5
C9 C10 C6 107.80(14)
C9 C10 Fe1 69.67(9)
C6 C10 Fe1 69.58(9)
C9 C10 H10 126.1
C6 C10 H10 126.1
Fe1 C10 H10 126.2
O1 C11 C12 107.71(13)
O1 C11 C1 110.51(12)
C12 C11 C1 111.82(11)
O1 C11 H11 108.9
C12 C11 H11 108.9
C1 C11 H11 108.9
C11 C12 H12A 109.5
C11 C12 H12B 109.5
H12A C12 H12B 109.5
C11 C12 H12C 109.5
H12A C12 H12C 109.5
H12B C12 H12C 109.5
N1 C13 O2 118.54(12)
N1 C13 C2 125.55(13)
O2 C13 C2 115.87(12)
N1 C14 C16 111.28(11)
N1 C14 C15 103.77(11)
C16 C14 C15 114.82(13)
N1 C14 H14 108.9
C16 C14 H14 108.9
C15 C14 H14 108.9
O2 C15 C14 104.75(11)
O2 C15 H15A 110.8
C14 C15 H15A 110.8
O2 C15 H15B 110.8
C14 C15 H15B 110.8
H15A C15 H15B 108.9
C18 C16 C17 110.77(13)
C18 C16 C14 112.71(12)
C17 C16 C14 110.20(14)
C18 C16 H16 107.7
C17 C16 H16 107.7
C14 C16 H16 107.7
C16 C17 H17A 109.5
C16 C17 H17B 109.5
H17A C17 H17B 109.5
C16 C17 H17C 109.5
H17A C17 H17C 109.5
H17B C17 H17C 109.5
C16 C18 H18A 109.5
C16 C18 H18B 109.5
H18A C18 H18B 109.5
C16 C18 H18C 109.5
H18A C18 H18C 109.5
H18B C18 H18C 109.5

loop_
_geom_bond_atom_site_label_1
_geom_bond_atom_site_label_2
_geom_bond_distance
Fe1 C2 2.0339(14)
Fe1 C1 2.0438(16)
Fe1 C7 2.0456(16)
Fe1 C8 2.0458(17)
Fe1 C3 2.0464(15)
Fe1 C9 2.0509(16)
Fe1 C6 2.0512(16)
Fe1 C10 2.0517(16)
Fe1 C5 2.0564(16)
Fe1 C4 2.0571(16)
O1 C11 1.4377(18)
O1 H1 0.8400
O2 C13 1.3611(16)
O2 C15 1.4581(16)
N1 C13 1.2711(18)
N1 C14 1.4802(17)
C1 C5 1.4315(19)
C1 C2 1.4395(19)
C1 C11 1.517(2)
C2 C3 1.4325(19)
C2 C13 1.4590(17)
C3 C4 1.424(2)
C3 H3 0.9500
C4 C5 1.417(2)
C4 H4 0.9500
C5 H5 0.9500
C6 C7 1.422(2)
C6 C10 1.430(2)
C6 H6 0.9500
C7 C8 1.416(2)
C7 H7 0.9500
C8 C9 1.423(2)
C8 H8 0.9500
C9 C10 1.423(2)
C9 H9 0.9500
C10 H10 0.9500
C11 C12 1.511(2)
C11 H11 1.0000
C12 H12A 0.9800
C12 H12B 0.9800
C12 H12C 0.9800
C14 C16 1.532(2)
C14 C15 1.538(2)
C14 H14 1.0000
C15 H15A 0.9900
C15 H15B 0.9900
C16 C18 1.526(2)
C16 C17 1.527(2)
C16 H16 1.0000
C17 H17A 0.9800
C17 H17B 0.9800
C17 H17C 0.9800
C18 H18A 0.9800
C18 H18B 0.9800
C18 H18C 0.9800

loop_
_geom_hbond_atom_site_label_D
_geom_hbond_atom_site_label_H
_geom_hbond_atom_site_label_A
_geom_hbond_distance_DH
_geom_hbond_distance_HA
_geom_hbond_distance_DA
_geom_hbond_angle_DHA
O1 H1 N1 0.84 2.06 2.7912(16) 145.1

loop_
_geom_torsion_atom_site_label_1
_geom_torsion_atom_site_label_2
_geom_torsion_atom_site_label_3
_geom_torsion_atom_site_label_4
_geom_torsion
C2 Fe1 C1 C5 117.61(12)
C7 Fe1 C1 C5 -165.14(9)
C8 Fe1 C1 C5 164.23(17)
C3 Fe1 C1 C5 80.04(9)
C9 Fe1 C1 C5 -50.31(19)
C6 Fe1 C1 C5 -124.21(9)
C10 Fe1 C1 C5 -82.03(10)
C4 Fe1 C1 C5 36.48(9)
C7 Fe1 C1 C2 77.25(10)
C8 Fe1 C1 C2 46.6(2)
C3 Fe1 C1 C2 -37.57(8)
C9 Fe1 C1 C2 -167.91(13)
C6 Fe1 C1 C2 118.18(9)
C10 Fe1 C1 C2 160.36(8)
C5 Fe1 C1 C2 -117.61(12)
C4 Fe1 C1 C2 -81.13(9)
C2 Fe1 C1 C11 -120.14(15)
C7 Fe1 C1 C11 -42.89(14)
C8 Fe1 C1 C11 -73.5(2)
C3 Fe1 C1 C11 -157.71(13)
C9 Fe1 C1 C11 71.95(19)
C6 Fe1 C1 C11 -1.96(13)
C10 Fe1 C1 C11 40.22(13)
C5 Fe1 C1 C11 122.25(15)
C4 Fe1 C1 C11 158.73(13)
C5 C1 C2 C3 -0.96(17)
C11 C1 C2 C3 179.33(14)
Fe1 C1 C2 C3 59.34(11)
C5 C1 C2 C13 178.06(14)
C11 C1 C2 C13 -1.6(2)
Fe1 C1 C2 C13 -121.64(15)
C5 C1 C2 Fe1 -60.30(11)
C11 C1 C2 Fe1 119.99(15)
C1 Fe1 C2 C3 -119.71(12)
C7 Fe1 C2 C3 118.09(9)
C8 Fe1 C2 C3 76.71(10)
C9 Fe1 C2 C3 44.8(2)
C6 Fe1 C2 C3 160.47(9)
C10 Fe1 C2 C3 -166.04(14)
C5 Fe1 C2 C3 -81.14(9)
C4 Fe1 C2 C3 -37.69(9)
C7 Fe1 C2 C1 -122.20(9)
C8 Fe1 C2 C1 -163.58(9)
C3 Fe1 C2 C1 119.71(12)
C9 Fe1 C2 C1 164.49(17)
C6 Fe1 C2 C1 -79.82(10)
C10 Fe1 C2 C1 -46.33(18)
C5 Fe1 C2 C1 38.57(8)
C4 Fe1 C2 C1 82.03(9)
C1 Fe1 C2 C13 119.92(15)
C7 Fe1 C2 C13 -2.28(13)
C8 Fe1 C2 C13 -43.66(14)
C3 Fe1 C2 C13 -120.37(15)
C9 Fe1 C2 C13 -75.6(2)
C6 Fe1 C2 C13 40.10(14)
C10 Fe1 C2 C13 73.6(2)
C5 Fe1 C2 C13 158.48(13)
C4 Fe1 C2 C13 -158.06(13)
C1 C2 C3 C4 0.47(18)
C13 C2 C3 C4 -178.55(15)
Fe1 C2 C3 C4 59.67(11)
C1 C2 C3 Fe1 -59.20(10)
C13 C2 C3 Fe1 121.78(15)
C2 Fe1 C3 C4 -118.99(13)
C1 Fe1 C3 C4 -81.22(9)
C7 Fe1 C3 C4 160.48(9)
C8 Fe1 C3 C4 118.34(10)
C9 Fe1 C3 C4 76.76(11)
C6 Fe1 C3 C4 -165.48(15)
C10 Fe1 C3 C4 43.6(3)
C5 Fe1 C3 C4 -37.27(9)
C1 Fe1 C3 C2 37.78(8)
C7 Fe1 C3 C2 -80.53(10)
C8 Fe1 C3 C2 -122.67(9)
C9 Fe1 C3 C2 -164.25(8)
C6 Fe1 C3 C2 -46.49(19)
C10 Fe1 C3 C2 162.62(19)
C5 Fe1 C3 C2 81.72(9)
C4 Fe1 C3 C2 118.99(13)
C2 C3 C4 C5 0.23(18)
Fe1 C3 C4 C5 59.19(12)
C2 C3 C4 Fe1 -58.96(11)
C2 Fe1 C4 C5 -81.47(9)
C1 Fe1 C4 C5 -36.97(8)
C7 Fe1 C4 C5 -166.09(14)
C8 Fe1 C4 C5 160.35(8)
C3 Fe1 C4 C5 -119.61(13)
C9 Fe1 C4 C5 117.85(9)
C6 Fe1 C4 C5 42.5(2)
C10 Fe1 C4 C5 76.11(11)
C2 Fe1 C4 C3 38.14(9)
C1 Fe1 C4 C3 82.64(10)
C7 Fe1 C4 C3 -46.5(2)
C8 Fe1 C4 C3 -80.04(11)
C9 Fe1 C4 C3 -122.54(9)
C6 Fe1 C4 C3 162.08(18)
C10 Fe1 C4 C3 -164.28(10)
C5 Fe1 C4 C3 119.61(13)
C3 C4 C5 C1 -0.84(19)
Fe1 C4 C5 C1 58.03(11)
C3 C4 C5 Fe1 -58.87(12)
C2 C1 C5 C4 1.11(18)
C11 C1 C5 C4 -179.19(15)
Fe1 C1 C5 C4 -58.50(12)
C2 C1 C5 Fe1 59.61(10)
C11 C1 C5 Fe1 -120.69(16)
C2 Fe1 C5 C4 81.92(9)
C1 Fe1 C5 C4 120.93(12)
C7 Fe1 C5 C4 162.73(17)
C8 Fe1 C5 C4 -46.35(19)
C3 Fe1 C5 C4 37.54(9)
C9 Fe1 C5 C4 -80.53(10)
C6 Fe1 C5 C4 -164.66(9)
C10 Fe1 C5 C4 -122.86(10)
C2 Fe1 C5 C1 -39.00(8)
C7 Fe1 C5 C1 41.8(2)
C8 Fe1 C5 C1 -167.28(14)
C3 Fe1 C5 C1 -83.39(9)
C9 Fe1 C5 C1 158.54(9)
C6 Fe1 C5 C1 74.41(10)
C10 Fe1 C5 C1 116.21(9)
C4 Fe1 C5 C1 -120.93(12)
C2 Fe1 C6 C7 -80.91(11)
C1 Fe1 C6 C7 -123.62(9)
C8 Fe1 C6 C7 37.29(9)
C3 Fe1 C6 C7 -47.2(2)
C9 Fe1 C6 C7 81.16(10)
C10 Fe1 C6 C7 118.88(14)
C5 Fe1 C6 C7 -164.73(9)
C4 Fe1 C6 C7 163.22(19)
C2 Fe1 C6 C10 160.21(9)
C1 Fe1 C6 C10 117.50(10)
C7 Fe1 C6 C10 -118.88(14)
C8 Fe1 C6 C10 -81.59(10)
C3 Fe1 C6 C10 -166.05(15)
C9 Fe1 C6 C10 -37.72(10)
C5 Fe1 C6 C10 76.39(12)
C4 Fe1 C6 C10 44.3(3)
C10 C6 C7 C8 0.23(19)
Fe1 C6 C7 C8 -59.20(11)
C10 C6 C7 Fe1 59.43(11)
C2 Fe1 C7 C8 -122.93(9)
C1 Fe1 C7 C8 -165.43(9)
C3 Fe1 C7 C8 -80.08(11)
C9 Fe1 C7 C8 37.94(9)
C6 Fe1 C7 C8 119.81(13)
C10 Fe1 C7 C8 81.81(10)
C5 Fe1 C7 C8 162.76(17)
C4 Fe1 C7 C8 -46.49(19)
C2 Fe1 C7 C6 117.26(9)
C1 Fe1 C7 C6 74.76(11)
C8 Fe1 C7 C6 -119.81(13)
C3 Fe1 C7 C6 160.11(9)
C9 Fe1 C7 C6 -81.87(10)
C10 Fe1 C7 C6 -38.00(9)
C5 Fe1 C7 C6 42.9(2)
C4 Fe1 C7 C6 -166.30(14)
C6 C7 C8 C9 -0.43(19)
Fe1 C7 C8 C9 -59.73(12)
C6 C7 C8 Fe1 59.29(11)
C2 Fe1 C8 C7 76.07(11)
C1 Fe1 C8 C7 40.5(2)
C3 Fe1 C8 C7 118.22(9)
C9 Fe1 C8 C7 -118.87(13)
C6 Fe1 C8 C7 -37.38(9)
C10 Fe1 C8 C7 -81.40(10)
C5 Fe1 C8 C7 -166.22(14)
C4 Fe1 C8 C7 160.46(9)
C2 Fe1 C8 C9 -165.06(8)
C1 Fe1 C8 C9 159.34(17)
C7 Fe1 C8 C9 118.87(13)
C3 Fe1 C8 C9 -122.91(9)
C6 Fe1 C8 C9 81.49(10)
C10 Fe1 C8 C9 37.47(9)
C5 Fe1 C8 C9 -47.4(2)
C4 Fe1 C8 C9 -80.67(10)
C7 C8 C9 C10 0.47(19)
Fe1 C8 C9 C10 -59.18(12)
C7 C8 C9 Fe1 59.65(12)
C2 Fe1 C9 C8 42.0(2)
C1 Fe1 C9 C8 -163.80(13)
C7 Fe1 C9 C8 -37.80(9)
C3 Fe1 C9 C8 76.21(11)
C6 Fe1 C9 C8 -81.67(10)
C10 Fe1 C9 C8 -119.57(13)
C5 Fe1 C9 C8 160.04(9)
C4 Fe1 C9 C8 117.94(10)
C2 Fe1 C9 C10 161.60(16)
C1 Fe1 C9 C10 -44.22(19)
C7 Fe1 C9 C10 81.78(10)
C8 Fe1 C9 C10 119.57(13)
C3 Fe1 C9 C10 -164.22(9)
C6 Fe1 C9 C10 37.90(9)
C5 Fe1 C9 C10 -80.39(11)
C4 Fe1 C9 C10 -122.49(10)
C8 C9 C10 C6 -0.33(19)
Fe1 C9 C10 C6 -59.35(11)
C8 C9 C10 Fe1 59.02(11)
C7 C6 C10 C9 0.07(19)
Fe1 C6 C10 C9 59.41(12)
C7 C6 C10 Fe1 -59.34(11)
C2 Fe1 C10 C9 -165.52(13)
C1 Fe1 C10 C9 160.87(9)
C7 Fe1 C10 C9 -81.24(10)
C8 Fe1 C10 C9 -37.53(10)
C3 Fe1 C10 C9 43.8(2)
C6 Fe1 C10 C9 -119.06(14)
C5 Fe1 C10 C9 118.02(10)
C4 Fe1 C10 C9 76.80(11)
C2 Fe1 C10 C6 -46.5(2)
C1 Fe1 C10 C6 -80.07(11)
C7 Fe1 C10 C6 37.83(10)
C8 Fe1 C10 C6 81.54(10)
C3 Fe1 C10 C6 162.87(18)
C9 Fe1 C10 C6 119.06(14)
C5 Fe1 C10 C6 -122.91(10)
C4 Fe1 C10 C6 -164.14(10)
C5 C1 C11 O1 -116.02(16)
C2 C1 C11 O1 63.63(19)
Fe1 C1 C11 O1 152.60(10)
C5 C1 C11 C12 4.0(2)
C2 C1 C11 C12 -176.39(15)
Fe1 C1 C11 C12 -87.42(15)
C14 N1 C13 O2 -2.75(19)
C14 N1 C13 C2 179.58(14)
C15 O2 C13 N1 0.34(18)
C15 O2 C13 C2 178.23(13)
C3 C2 C13 N1 166.58(16)
C1 C2 C13 N1 -12.3(2)
Fe1 C2 C13 N1 -102.59(17)
C3 C2 C13 O2 -11.1(2)
C1 C2 C13 O2 170.00(14)
Fe1 C2 C13 O2 79.68(15)
C13 N1 C14 C16 -120.25(14)
C13 N1 C14 C15 3.75(17)
C13 O2 C15 C14 2.11(16)
N1 C14 C15 O2 -3.49(16)
C16 C14 C15 O2 118.18(13)
N1 C14 C16 C18 56.67(17)
C15 C14 C16 C18 -60.82(16)
N1 C14 C16 C17 -67.64(16)
C15 C14 C16 C17 174.88(12)
